data_7230862
loop_
_publ_author_name
'Huang, Yong-Qing'
'Chen, Huai-Ying'
'Wang, Yang'
'Ren, Yong-He'
'Li, Zong-Ge'
'Li, Lu-Chao'
'Wang, Yan'

_publ_section_title
;
 A channel-structured Eu-based metal--organic framework with a
 zwitterionic ligand for selectively sensing Fe3+ ions
;
_journal_issue 38
_journal_name_full 'RSC Advances'
_journal_page_first 21444
_journal_paper_doi 10.1039/C8RA02809E
_journal_volume 8
_journal_year 2018
_chemical_formula_moiety 'C38 H38 Cl Eu N4 O12'
_chemical_formula_sum 'C38 H38 Cl Eu N4 O12'
_chemical_formula_weight 930.13
_chemical_name_systematic
; 
 ? 
;
_space_group_IT_number 88
_symmetry_cell_setting tetragonal
_symmetry_space_group_name_Hall '-I 4ad'
_symmetry_space_group_name_H-M 'I 41/a :2'
_atom_sites_solution_hydrogens geom
_atom_sites_solution_primary direct
_atom_sites_solution_secondary difmap
_audit_creation_method SHELXL-97
_audit_update_record
;
2018-02-05 deposited with the CCDC.
2018-06-08 downloaded from the CCDC.
;
_cell_angle_alpha 90.00
_cell_angle_beta 90.00
_cell_angle_gamma 90.00
_cell_formula_units_Z 8
_cell_length_a 24.0818(8)
_cell_length_b 24.0818(8)
_cell_length_c 13.5997(9)
_cell_measurement_reflns_used 6102
_cell_measurement_temperature 293(2)
_cell_measurement_theta_max 26.3
_cell_measurement_theta_min 2.4
_cell_volume 7886.9(6)
_computing_structure_refinement 'SHELXL-97 (Sheldrick, 1997)'
_computing_structure_solution 'SHELXS-97 (Sheldrick, 1990)'
_diffrn_ambient_temperature 293(2)
_diffrn_measured_fraction_theta_full 0.999
_diffrn_measured_fraction_theta_max 0.999
_diffrn_measurement_device_type 'Bruker Smart Apex CCD'
_diffrn_measurement_method '\w and \f scans'
_diffrn_radiation_monochromator graphite
_diffrn_radiation_source 'fine-focus sealed tube'
_diffrn_radiation_type MoK\a
_diffrn_radiation_wavelength 0.71073
_diffrn_reflns_av_R_equivalents 0.0398
_diffrn_reflns_av_sigmaI/netI 0.0315
_diffrn_reflns_limit_h_max 31
_diffrn_reflns_limit_h_min -30
_diffrn_reflns_limit_k_max 31
_diffrn_reflns_limit_k_min -25
_diffrn_reflns_limit_l_max 16
_diffrn_reflns_limit_l_min -17
_diffrn_reflns_number 21456
_diffrn_reflns_theta_full 27.50
_diffrn_reflns_theta_max 27.50
_diffrn_reflns_theta_min 1.69
_exptl_absorpt_coefficient_mu 1.725
_exptl_absorpt_correction_T_max 0.8743
_exptl_absorpt_correction_T_min 0.7465
_exptl_absorpt_correction_type multi-scan
_exptl_absorpt_process_details 'sadabs 1997'
_exptl_crystal_colour colorless
_exptl_crystal_density_diffrn 1.567
_exptl_crystal_density_method 'not measured'
_exptl_crystal_description needle
_exptl_crystal_F_000 3760
_exptl_crystal_size_max 0.18
_exptl_crystal_size_mid 0.09
_exptl_crystal_size_min 0.08
_refine_diff_density_max 0.839
_refine_diff_density_min -0.453
_refine_diff_density_rms 0.090
_refine_ls_extinction_method none
_refine_ls_goodness_of_fit_ref 1.059
_refine_ls_hydrogen_treatment mixed
_refine_ls_matrix_type full
_refine_ls_number_parameters 258
_refine_ls_number_reflns 4533
_refine_ls_number_restraints 0
_refine_ls_restrained_S_all 1.059
_refine_ls_R_factor_all 0.0412
_refine_ls_R_factor_gt 0.0306
_refine_ls_shift/su_max 0.001
_refine_ls_shift/su_mean 0.000
_refine_ls_structure_factor_coef Fsqd
_refine_ls_weighting_details 'calc w=1/[\s^2^(Fo^2^)+(0.0415P)^2^+19.0736P] where P=(Fo^2^+2Fc^2^)/3'
_refine_ls_weighting_scheme calc
_refine_ls_wR_factor_gt 0.0815
_refine_ls_wR_factor_ref 0.0870
_reflns_number_gt 3686
_reflns_number_total 4533
_reflns_threshold_expression >2sigma(I)
_cod_data_source_file c8ra02809e2.cif
_cod_data_source_block Eu-MOF
_cod_original_sg_symbol_H-M 'I 41/a'
_cod_database_code 7230862

loop_
_symmetry_equiv_pos_as_xyz
'x, y, z'
'-x+1/2, -y, z+1/2'
'-y+3/4, x+1/4, z+1/4'
'y+3/4, -x+3/4, z+3/4'
'x+1/2, y+1/2, z+1/2'
'-x+1, -y+1/2, z+1'
'-y+5/4, x+3/4, z+3/4'
'y+5/4, -x+5/4, z+5/4'
'-x, -y, -z'
'x-1/2, y, -z-1/2'
'y-3/4, -x-1/4, -z-1/4'
'-y-3/4, x-3/4, -z-3/4'
'-x+1/2, -y+1/2, -z+1/2'
'x, y+1/2, -z'
'y-1/4, -x+1/4, -z+1/4'
'-y-1/4, x-1/4, -z-1/4'

loop_
_atom_site_label
_atom_site_type_symbol
_atom_site_fract_x
_atom_site_fract_y
_atom_site_fract_z
_atom_site_U_iso_or_equiv
_atom_site_adp_type
_atom_site_occupancy
_atom_site_symmetry_multiplicity
_atom_site_calc_flag
_atom_site_refinement_flags
Eu1 Eu 1.0000 0.2500 0.472008(15) 0.02126(8) Uani 1 2 d S
O1 O 0.90534(10) 0.27348(11) 0.51935(18) 0.0351(6) Uani 1 1 d .
O2 O 0.92471(9) 0.26338(11) 0.67787(19) 0.0357(6) Uani 1 1 d .
O3 O 0.56302(10) 0.30834(10) 0.13163(17) 0.0341(5) Uani 1 1 d .
O4 O 0.47356(10) 0.31170(11) 0.16264(19) 0.0365(6) Uani 1 1 d .
N1 N 0.65209(12) 0.38925(12) 0.6798(2) 0.0366(7) Uani 1 1 d .
N2 N 0.60598(13) 0.44464(12) 0.5853(2) 0.0340(7) Uani 1 1 d .
C1 C 0.60929(15) 0.39351(15) 0.6203(3) 0.0339(8) Uani 1 1 d .
H1A H 0.5849 0.3648 0.6051 0.041 Uiso 1 1 calc R
C2 C 0.6481(2) 0.47443(19) 0.6271(5) 0.080(2) Uani 1 1 d .
H2A H 0.6557 0.5118 0.6163 0.096 Uiso 1 1 calc R
C3 C 0.6769(2) 0.4399(2) 0.6868(5) 0.0766(17) Uani 1 1 d .
H3A H 0.7076 0.4489 0.7250 0.092 Uiso 1 1 calc R
C4 C 0.67022(15) 0.33842(18) 0.7300(3) 0.0446(10) Uani 1 1 d .
H4A H 0.6445 0.3085 0.7156 0.054 Uiso 1 1 calc R
H4B H 0.6702 0.3445 0.8006 0.054 Uiso 1 1 calc R
C5 C 0.72809(14) 0.32211(15) 0.6968(3) 0.0344(8) Uani 1 1 d .
C6 C 0.77254(16) 0.32882(17) 0.7590(3) 0.0425(9) Uani 1 1 d .
H6A H 0.7671 0.3437 0.8214 0.051 Uiso 1 1 calc R
C7 C 0.82527(15) 0.31365(17) 0.7295(3) 0.0394(9) Uani 1 1 d .
H7A H 0.8550 0.3178 0.7726 0.047 Uiso 1 1 calc R
C8 C 0.83429(13) 0.29239(14) 0.6370(2) 0.0273(7) Uani 1 1 d .
C9 C 0.78991(14) 0.28555(17) 0.5734(3) 0.0386(9) Uani 1 1 d .
H9A H 0.7957 0.2713 0.5107 0.046 Uiso 1 1 calc R
C10 C 0.73665(15) 0.30012(19) 0.6035(3) 0.0450(10) Uani 1 1 d .
H10A H 0.7067 0.2951 0.5612 0.054 Uiso 1 1 calc R
C11 C 0.89215(13) 0.27524(14) 0.6078(3) 0.0295(7) Uani 1 1 d .
C12 C 0.56173(19) 0.46565(16) 0.5214(3) 0.0439(10) Uani 1 1 d .
H12A H 0.5715 0.5026 0.4988 0.053 Uiso 1 1 calc R
H12B H 0.5276 0.4685 0.5591 0.053 Uiso 1 1 calc R
C13 C 0.55198(17) 0.42872(14) 0.4338(3) 0.0353(8) Uani 1 1 d .
C14 C 0.59073(17) 0.42588(17) 0.3580(3) 0.0433(9) Uani 1 1 d .
H14A H 0.6229 0.4471 0.3615 0.052 Uiso 1 1 calc R
C15 C 0.58205(16) 0.39206(16) 0.2782(3) 0.0375(8) Uani 1 1 d .
H15A H 0.6089 0.3894 0.2293 0.045 Uiso 1 1 calc R
C16 C 0.53315(14) 0.36182(14) 0.2703(2) 0.0299(7) Uani 1 1 d .
C17 C 0.49391(16) 0.36503(16) 0.3437(3) 0.0384(8) Uani 1 1 d .
H17A H 0.4608 0.3453 0.3381 0.046 Uiso 1 1 calc R
C18 C 0.50376(17) 0.39796(16) 0.4267(3) 0.0418(9) Uani 1 1 d .
H18A H 0.4778 0.3991 0.4772 0.050 Uiso 1 1 calc R
C19 C 0.52291(14) 0.32523(13) 0.1830(2) 0.0279(7) Uani 1 1 d .
Cl1 Cl 0.68067(15) 0.3194(2) 0.1036(3) 0.1105(12) Uani 0.50 1 d P
O1W O 0.7132(2) 0.4513(3) 0.1452(6) 0.155(3) Uani 1 1 d .
O2W O 0.6780(6) 0.5225(6) 0.2112(13) 0.391(10) Uani 1 1 d .

loop_
_atom_site_aniso_label
_atom_site_aniso_U_11
_atom_site_aniso_U_22
_atom_site_aniso_U_33
_atom_site_aniso_U_23
_atom_site_aniso_U_13
_atom_site_aniso_U_12
Eu1 0.02005(12) 0.02210(12) 0.02164(13) 0.000 0.000 -0.00080(8)
O1 0.0249(12) 0.0462(15) 0.0342(14) 0.0018(11) 0.0030(10) 0.0048(10)
O2 0.0237(12) 0.0468(15) 0.0368(14) 0.0007(12) -0.0066(11) 0.0073(10)
O3 0.0284(12) 0.0401(14) 0.0338(13) -0.0093(11) -0.0009(11) -0.0034(10)
O4 0.0276(12) 0.0469(15) 0.0350(13) -0.0126(12) -0.0029(11) 0.0019(10)
N1 0.0250(15) 0.0377(17) 0.0471(19) 0.0010(15) -0.0027(14) 0.0033(12)
N2 0.0405(17) 0.0265(15) 0.0349(16) -0.0060(13) -0.0043(14) 0.0026(12)
C1 0.0311(17) 0.0323(18) 0.038(2) -0.0011(16) -0.0001(16) -0.0014(14)
C2 0.060(3) 0.033(2) 0.148(6) 0.010(3) -0.041(3) -0.014(2)
C3 0.053(3) 0.054(3) 0.123(5) 0.000(3) -0.043(3) -0.011(2)
C4 0.0271(18) 0.054(2) 0.053(3) 0.013(2) 0.0071(17) 0.0096(17)
C5 0.0250(17) 0.041(2) 0.038(2) 0.0095(16) 0.0014(15) 0.0053(14)
C6 0.034(2) 0.052(2) 0.041(2) -0.0074(19) -0.0005(17) 0.0118(17)
C7 0.0278(18) 0.050(2) 0.040(2) -0.0081(18) -0.0090(16) 0.0111(16)
C8 0.0214(15) 0.0294(16) 0.0310(18) 0.0040(14) -0.0005(13) 0.0029(12)
C9 0.0276(18) 0.060(2) 0.0278(19) 0.0016(18) -0.0016(15) 0.0041(16)
C10 0.0254(18) 0.069(3) 0.041(2) 0.003(2) -0.0060(16) 0.0004(17)
C11 0.0228(16) 0.0275(16) 0.038(2) 0.0011(14) 0.0003(14) -0.0004(12)
C12 0.064(3) 0.0298(19) 0.038(2) -0.0062(16) -0.0133(19) 0.0127(18)
C13 0.053(2) 0.0265(17) 0.0262(18) -0.0033(14) -0.0057(16) 0.0067(15)
C14 0.043(2) 0.038(2) 0.049(2) -0.0086(18) -0.0028(18) -0.0097(16)
C15 0.039(2) 0.040(2) 0.033(2) -0.0068(16) 0.0032(16) -0.0054(16)
C16 0.0343(18) 0.0282(17) 0.0273(18) -0.0009(14) -0.0030(14) 0.0003(14)
C17 0.039(2) 0.040(2) 0.036(2) -0.0071(17) 0.0045(17) -0.0075(16)
C18 0.054(2) 0.043(2) 0.028(2) -0.0062(17) 0.0088(18) 0.0028(18)
C19 0.0320(18) 0.0273(16) 0.0244(17) -0.0003(13) -0.0003(14) 0.0000(13)
Cl1 0.070(2) 0.144(4) 0.118(3) -0.004(3) 0.0008(19) -0.010(2)
O1W 0.058(3) 0.127(5) 0.280(9) 0.030(5) -0.042(4) -0.012(3)
O2W 0.322(16) 0.375(19) 0.48(2) 0.068(17) 0.014(17) -0.246(15)

loop_
_atom_type_symbol
_atom_type_description
_atom_type_scat_dispersion_real
_atom_type_scat_dispersion_imag
_atom_type_scat_source
C C 0.0033 0.0016 'International Tables Vol C Tables 4.2.6.8 and 6.1.1.4'
H H 0.0000 0.0000 'International Tables Vol C Tables 4.2.6.8 and 6.1.1.4'
N N 0.0061 0.0033 'International Tables Vol C Tables 4.2.6.8 and 6.1.1.4'
O O 0.0106 0.0060 'International Tables Vol C Tables 4.2.6.8 and 6.1.1.4'
Cl Cl 0.1484 0.1585 'International Tables Vol C Tables 4.2.6.8 and 6.1.1.4'
Eu Eu -0.1578 3.6682 'International Tables Vol C Tables 4.2.6.8 and 6.1.1.4'

loop_
_geom_angle_atom_site_label_1
_geom_angle_atom_site_label_2
_geom_angle_atom_site_label_3
_geom_angle
_geom_angle_site_symmetry_1
_geom_angle_site_symmetry_3
O2 Eu1 O2 107.04(13) 15_666 12_757
O2 Eu1 O1 77.92(9) 15_666 .
O2 Eu1 O1 83.97(9) 12_757 .
O2 Eu1 O1 83.97(9) 15_666 6_654
O2 Eu1 O1 77.92(9) 12_757 6_654
O1 Eu1 O1 149.34(11) . 6_654
O2 Eu1 O4 152.95(9) 15_666 13_655
O2 Eu1 O4 90.05(9) 12_757 13_655
O1 Eu1 O4 125.69(8) . 13_655
O1 Eu1 O4 79.22(8) 6_654 13_655
O2 Eu1 O4 90.05(9) 15_666 10_656
O2 Eu1 O4 152.95(9) 12_757 10_656
O1 Eu1 O4 79.22(8) . 10_656
O1 Eu1 O4 125.70(8) 6_654 10_656
O4 Eu1 O4 82.87(13) 13_655 10_656
O2 Eu1 O3 78.76(9) 15_666 10_656
O2 Eu1 O3 149.83(9) 12_757 10_656
O1 Eu1 O3 125.88(8) . 10_656
O1 Eu1 O3 73.24(8) 6_654 10_656
O4 Eu1 O3 76.19(9) 13_655 10_656
O4 Eu1 O3 52.73(8) 10_656 10_656
O2 Eu1 O3 149.83(9) 15_666 13_655
O2 Eu1 O3 78.76(9) 12_757 13_655
O1 Eu1 O3 73.24(8) . 13_655
O1 Eu1 O3 125.88(8) 6_654 13_655
O4 Eu1 O3 52.73(8) 13_655 13_655
O4 Eu1 O3 76.19(9) 10_656 13_655
O3 Eu1 O3 111.45(11) 10_656 13_655
O2 Eu1 C19 84.76(9) 15_666 10_656
O2 Eu1 C19 167.37(9) 12_757 10_656
O1 Eu1 C19 103.32(9) . 10_656
O1 Eu1 C19 99.38(9) 6_654 10_656
O4 Eu1 C19 77.32(9) 13_655 10_656
O4 Eu1 C19 26.38(8) 10_656 10_656
O3 Eu1 C19 26.38(8) 10_656 10_656
O3 Eu1 C19 93.33(9) 13_655 10_656
O2 Eu1 C19 167.37(9) 15_666 13_655
O2 Eu1 C19 84.76(9) 12_757 13_655
O1 Eu1 C19 99.37(9) . 13_655
O1 Eu1 C19 103.32(9) 6_654 13_655
O4 Eu1 C19 26.38(8) 13_655 13_655
O4 Eu1 C19 77.32(9) 10_656 13_655
O3 Eu1 C19 93.33(9) 10_656 13_655
O3 Eu1 C19 26.38(8) 13_655 13_655
C19 Eu1 C19 83.88(13) 10_656 13_655
O2 Eu1 C11 68.03(9) 15_666 .
O2 Eu1 C11 72.37(9) 12_757 .
O1 Eu1 C11 19.39(8) . .
O1 Eu1 C11 129.96(9) 6_654 .
O4 Eu1 C11 138.54(8) 13_655 .
O4 Eu1 C11 95.98(8) 10_656 .
O3 Eu1 C11 134.50(8) 10_656 .
O3 Eu1 C11 86.58(8) 13_655 .
C19 Eu1 C11 117.36(9) 10_656 .
C19 Eu1 C11 112.80(9) 13_655 .
O2 Eu1 C11 72.37(9) 15_666 6_654
O2 Eu1 C11 68.03(9) 12_757 6_654
O1 Eu1 C11 129.96(9) . 6_654
O1 Eu1 C11 19.39(8) 6_654 6_654
O4 Eu1 C11 95.98(8) 13_655 6_654
O4 Eu1 C11 138.54(8) 10_656 6_654
O3 Eu1 C11 86.58(8) 10_656 6_654
O3 Eu1 C11 134.50(8) 13_655 6_654
C19 Eu1 C11 112.80(9) 10_656 6_654
C19 Eu1 C11 117.36(9) 13_655 6_654
C11 Eu1 C11 110.59(12) . 6_654
C11 O1 Eu1 120.1(2) . .
C11 O2 Eu1 165.7(2) . 15_666
C19 O3 Eu1 91.6(2) . 13_655
C19 O4 Eu1 94.4(2) . 13_655
C1 N1 C3 108.5(3) . .
C1 N1 C4 125.8(3) . .
C3 N1 C4 125.7(4) . .
C1 N2 C2 107.1(3) . .
C1 N2 C12 125.4(3) . .
C2 N2 C12 127.3(3) . .
N1 C1 N2 110.0(3) . .
N1 C1 H1A 125.0 . .
N2 C1 H1A 125.0 . .
C3 C2 N2 107.9(4) . .
C3 C2 H2A 126.1 . .
N2 C2 H2A 126.1 . .
C2 C3 N1 106.5(4) . .
C2 C3 H3A 126.7 . .
N1 C3 H3A 126.7 . .
N1 C4 C5 110.5(3) . .
N1 C4 H4A 109.5 . .
C5 C4 H4A 109.5 . .
N1 C4 H4B 109.5 . .
C5 C4 H4B 109.5 . .
H4A C4 H4B 108.1 . .
C6 C5 C10 119.4(3) . .
C6 C5 C4 120.1(4) . .
C10 C5 C4 120.5(3) . .
C5 C6 C7 120.4(4) . .
C5 C6 H6A 119.8 . .
C7 C6 H6A 119.8 . .
C8 C7 C6 120.6(3) . .
C8 C7 H7A 119.7 . .
C6 C7 H7A 119.7 . .
C7 C8 C9 119.6(3) . .
C7 C8 C11 119.3(3) . .
C9 C8 C11 121.1(3) . .
C8 C9 C10 119.8(3) . .
C8 C9 H9A 120.1 . .
C10 C9 H9A 120.1 . .
C5 C10 C9 120.1(3) . .
C5 C10 H10A 120.0 . .
C9 C10 H10A 120.0 . .
O1 C11 O2 124.1(3) . .
O1 C11 C8 120.0(3) . .
O2 C11 C8 115.9(3) . .
O1 C11 Eu1 40.48(16) . .
O2 C11 Eu1 83.70(19) . .
C8 C11 Eu1 160.3(2) . .
N2 C12 C13 112.3(3) . .
N2 C12 H12A 109.2 . .
C13 C12 H12A 109.2 . .
N2 C12 H12B 109.2 . .
C13 C12 H12B 109.2 . .
H12A C12 H12B 107.9 . .
C18 C13 C14 119.0(3) . .
C18 C13 C12 120.2(4) . .
C14 C13 C12 120.7(4) . .
C15 C14 C13 120.8(4) . .
C15 C14 H14A 119.6 . .
C13 C14 H14A 119.6 . .
C14 C15 C16 120.0(4) . .
C14 C15 H15A 120.0 . .
C16 C15 H15A 120.0 . .
C17 C16 C15 119.8(3) . .
C17 C16 C19 119.6(3) . .
C15 C16 C19 120.6(3) . .
C16 C17 C18 120.0(3) . .
C16 C17 H17A 120.0 . .
C18 C17 H17A 120.0 . .
C13 C18 C17 120.2(4) . .
C13 C18 H18A 119.9 . .
C17 C18 H18A 119.9 . .
O3 C19 O4 121.1(3) . .
O3 C19 C16 120.2(3) . .
O4 C19 C16 118.7(3) . .
O3 C19 Eu1 61.98(17) . 13_655
O4 C19 Eu1 59.26(17) . 13_655
C16 C19 Eu1 175.6(2) . 13_655

loop_
_geom_bond_atom_site_label_1
_geom_bond_atom_site_label_2
_geom_bond_distance
_geom_bond_site_symmetry_2
Eu1 O2 2.290(2) 15_666
Eu1 O2 2.290(2) 12_757
Eu1 O1 2.435(2) .
Eu1 O1 2.435(2) 6_654
Eu1 O4 2.443(2) 13_655
Eu1 O4 2.443(2) 10_656
Eu1 O3 2.503(2) 10_656
Eu1 O3 2.503(2) 13_655
Eu1 C19 2.834(3) 10_656
Eu1 C19 2.834(3) 13_655
Eu1 C11 3.245(3) .
Eu1 C11 3.245(3) 6_654
O1 C11 1.245(4) .
O2 C11 1.266(4) .
O2 Eu1 2.290(2) 15_666
O3 C19 1.259(4) .
O3 Eu1 2.503(2) 13_655
O4 C19 1.263(4) .
O4 Eu1 2.443(2) 13_655
N1 C1 1.315(5) .
N1 C3 1.361(6) .
N1 C4 1.468(5) .
N2 C1 1.323(4) .
N2 C2 1.367(5) .
N2 C12 1.465(5) .
C1 H1A 0.9300 .
C2 C3 1.354(7) .
C2 H2A 0.9300 .
C3 H3A 0.9300 .
C4 C5 1.517(5) .
C4 H4A 0.9700 .
C4 H4B 0.9700 .
C5 C6 1.374(5) .
C5 C10 1.390(6) .
C6 C7 1.381(5) .
C6 H6A 0.9300 .
C7 C8 1.376(5) .
C7 H7A 0.9300 .
C8 C9 1.385(5) .
C8 C11 1.507(4) .
C9 C10 1.392(5) .
C9 H9A 0.9300 .
C10 H10A 0.9300 .
C12 C13 1.506(5) .
C12 H12A 0.9700 .
C12 H12B 0.9700 .
C13 C18 1.381(5) .
C13 C14 1.392(6) .
C14 C15 1.373(5) .
C14 H14A 0.9300 .
C15 C16 1.389(5) .
C15 H15A 0.9300 .
C16 C17 1.376(5) .
C16 C19 1.499(5) .
C17 C18 1.400(5) .
C17 H17A 0.9300 .
C18 H18A 0.9300 .
C19 Eu1 2.834(3) 13_655
